data_7249644
loop_
_publ_author_name
'Mrvo\<s-Sermek, Draginja'
'Ta\<sner, Marina'
'Vu\<sak, Darko'
'Judas, Nenad'
'Wzgarda-Raj, Kinga'
'\/Dilovi\'c, Ivica'
'Matkovic-Calogovic, Dubravka'

_publ_section_title
;
 Robustness and stability of the L-carnosine copper(II) dimer. Changes in
 the copper coordination sphere upon heating/solvent substitution
;
_journal_name_full CrystEngComm
_journal_paper_doi 10.1039/D4CE01070A
_journal_year 2024
_chemical_absolute_configuration syn
_chemical_formula_moiety 'C18 H28 Cu2 N8 O8, 2(H2 O)'
_chemical_formula_sum 'C18 H32 Cu2 N8 O10'
_chemical_formula_weight 647.60
_space_group_crystal_system trigonal
_space_group_IT_number 152
_space_group_name_Hall 'P 31 2"'
_space_group_name_H-M_alt 'P 31 2 1'
_atom_sites_solution_hydrogens mixed
_atom_sites_solution_primary dual
_audit_creation_date 2023-12-05
_audit_creation_method
;
Olex2 1.5
(compiled 2023.08.24 svn.re1ec1418 for OlexSys, GUI svn.r6817)
;
_audit_update_record
;
2024-01-22 deposited with the CCDC.	2024-11-19 downloaded from the CCDC.
;
_cell_angle_alpha 90
_cell_angle_beta 90
_cell_angle_gamma 120
_cell_formula_units_Z 3
_cell_length_a 8.61755(19)
_cell_length_b 8.61755(19)
_cell_length_c 30.5882(6)
_cell_measurement_reflns_used 5065
_cell_measurement_temperature 270(1)
_cell_measurement_theta_max 76.1300
_cell_measurement_theta_min 5.9400
_cell_volume 1967.22(7)
_computing_molecular_graphics 'Olex2 1.5 (Dolomanov et al., 2009)'
_computing_publication_material 'Olex2 1.5 (Dolomanov et al., 2009)'
_computing_structure_refinement 'SHELXL 2018/3 (Sheldrick, 2015)'
_computing_structure_solution 'SHELXT  (Sheldrick, 2015)'
_diffrn_ambient_temperature 270.15
_diffrn_measured_fraction_theta_full 0.993
_diffrn_measured_fraction_theta_max 0.969
_diffrn_measurement_device 'four-circle diffractometer'
_diffrn_measurement_device_type 'XtaLAB Synergy, Dualflex, HyPix'
_diffrn_measurement_method '\w scans'
_diffrn_radiation_type CuK\a
_diffrn_radiation_wavelength 1.54184
_diffrn_reflns_av_R_equivalents 0.0319
_diffrn_reflns_av_unetI/netI 0.0293
_diffrn_reflns_Laue_measured_fraction_full 0.993
_diffrn_reflns_Laue_measured_fraction_max 0.969
_diffrn_reflns_limit_h_max 10
_diffrn_reflns_limit_h_min -9
_diffrn_reflns_limit_k_max 10
_diffrn_reflns_limit_k_min -10
_diffrn_reflns_limit_l_max 37
_diffrn_reflns_limit_l_min -35
_diffrn_reflns_number 7754
_diffrn_reflns_point_group_measured_fraction_full 0.951
_diffrn_reflns_point_group_measured_fraction_max 0.901
_diffrn_reflns_theta_full 67.684
_diffrn_reflns_theta_max 77.126
_diffrn_reflns_theta_min 4.336
_exptl_absorpt_coefficient_mu 2.593
_exptl_absorpt_correction_T_max 1.00000
_exptl_absorpt_correction_T_min 0.92440
_exptl_absorpt_correction_type multi-scan
_exptl_absorpt_process_details
;
CrysAlisPro 1.171.43.91a (Rigaku Oxford Diffraction, 2023)
Empirical absorption correction using spherical harmonics,
implemented in SCALE3 ABSPACK scaling algorithm.
;
_exptl_crystal_colour blue
_exptl_crystal_density_diffrn 1.640
_exptl_crystal_description 'hexagonal plate'
_exptl_crystal_F_000 1002
_exptl_crystal_size_max 0.13
_exptl_crystal_size_mid 0.13
_exptl_crystal_size_min 0.03
_refine_diff_density_max 0.404
_refine_diff_density_min -0.386
_refine_diff_density_rms 0.054
_refine_ls_abs_structure_details
;
 Flack x determined using 768 quotients [(I+)-(I-)]/[(I+)+(I-)]
 (Parsons, Flack and Wagner, Acta Cryst. B69 (2013) 249-259).
;
_refine_ls_abs_structure_Flack -0.02(2)
_refine_ls_extinction_method none
_refine_ls_goodness_of_fit_ref 1.046
_refine_ls_hydrogen_treatment constr
_refine_ls_matrix_type full
_refine_ls_number_parameters 224
_refine_ls_number_reflns 2498
_refine_ls_number_restraints 38
_refine_ls_restrained_S_all 1.041
_refine_ls_R_factor_all 0.0347
_refine_ls_R_factor_gt 0.0313
_refine_ls_shift/su_max 0.001
_refine_ls_shift/su_mean 0.000
_refine_ls_structure_factor_coef Fsqd
_refine_ls_weighting_details 'w=1/[\s^2^(Fo^2^)+(0.0493P)^2^+0.2151P] where P=(Fo^2^+2Fc^2^)/3'
_refine_ls_weighting_scheme calc
_refine_ls_wR_factor_gt 0.0821
_refine_ls_wR_factor_ref 0.0849
_reflns_Friedel_coverage 0.554
_reflns_Friedel_fraction_full 0.888
_reflns_Friedel_fraction_max 0.801
_reflns_number_gt 2284
_reflns_number_total 2498
_reflns_threshold_expression 'I > 2\s(I)'
_cod_data_source_file d4ce01070a2.cif
_cod_data_source_block 1_270
_cod_original_cell_volume 1967.22(9)
_cod_database_code 7249644
_shelx_shelxl_version_number 2018/3
_shelx_space_group_comment
;
The symmetry employed for this shelxl refinement is uniquely defined
by the following loop, which should always be used as a source of
symmetry information in preference to the above space-group names.
They are only intended as comments.
;
_shelx_estimated_absorpt_t_max 0.950
_shelx_estimated_absorpt_t_min 0.729
_olex2_refinement_description
;
1. Fixed Uiso
 At 1.2 times of:
  All C(H) groups, All C(H,H) groups, All N(H) groups, All N(H,H) groups
 At 1.5 times of:
  All O(H,H) groups
2. Restrained distances
 Cu1-N1A \\sim Cu1-N1B
 with sigma of 0.005
 N1A-C1A \\sim N1B-C1B
 with sigma of 0.005
 C2A-C3A \\sim C2B-C3B
 with sigma of 0.005
 C3A-O3A \\sim C3B-O3B
 with sigma of 0.005
 C3A-N2 \\sim C3B-N2
 with sigma of 0.005
 Cu1-HW1A \\sim Cu1-HW1B
 with sigma of 0.02
3. Restrained planarity
 N2, C3A, O3A, C2A
 with sigma of 0.1
 N2, C3B, O3B, C2B
 with sigma of 0.1
4. Uiso/Uaniso restraints and constraints
N1A \\sim N1B: within 2A with sigma of 0.02 and sigma for terminal atoms of
0.04 within 2A
C1A \\sim C1B: within 2A with sigma of 0.02 and sigma for terminal atoms of
0.04 within 2A
C2A \\sim C2B: within 2A with sigma of 0.02 and sigma for terminal atoms of
0.04 within 2A
C3A \\sim C3B: within 2A with sigma of 0.02 and sigma for terminal atoms of
0.04 within 2A
O3A \\sim O3B: within 2A with sigma of 0.02 and sigma for terminal atoms of
0.04 within 2A
5. Others
 Sof(O3B)=Sof(N1B)=Sof(H1BA)=Sof(H1BB)=Sof(C1B)=Sof(H1BC)=Sof(H1BD)=Sof(C2B)=
 Sof(H2BA)=Sof(H2BB)=Sof(C3B)=1-FVAR(1)
 Sof(O3A)=Sof(N1A)=Sof(H1AA)=Sof(H1AB)=Sof(C1A)=Sof(H1AC)=Sof(H1AD)=Sof(C2A)=
 Sof(H2AA)=Sof(H2AB)=Sof(C3A)=FVAR(1)
6.a Free rotating group:
 OW1(HW1A,HW1B), OW2(HW2A,HW2B)
6.b Ternary CH refined with riding coordinates:
 C5(H5)
6.c Secondary CH2 refined with riding coordinates:
 N1A(H1AA,H1AB), N1B(H1BA,H1BB), C1A(H1AC,H1AD), C1B(H1BC,H1BD), C2A(H2AA,
 H2AB), C2B(H2BA,H2BB), C6(H6A,H6B)
6.d Aromatic/amide H refined with riding coordinates:
 N4(H4), C8(H8), C9(H9)
;
_olex2_submission_special_instructions 'No special instructions were received'

loop_
_space_group_symop_operation_xyz
'x, y, z'
'-y, x-y, z+1/3'
'-x+y, -x, z+2/3'
'y, x, -z'
'x-y, -y, -z+2/3'
'-x, -x+y, -z+1/3'

loop_
_atom_site_label
_atom_site_type_symbol
_atom_site_fract_x
_atom_site_fract_y
_atom_site_fract_z
_atom_site_U_iso_or_equiv
_atom_site_adp_type
_atom_site_occupancy
_atom_site_site_symmetry_order
_atom_site_calc_flag
_atom_site_refinement_flags_posn
_atom_site_refinement_flags_adp
_atom_site_refinement_flags_occupancy
_atom_site_disorder_assembly
_atom_site_disorder_group
Cu1 Cu 0.31708(7) 0.83525(8) 0.62900(2) 0.05221(18) Uani 1 1 d D . . . .
O1 O 0.3021(3) 1.0569(4) 0.63001(6) 0.0538(6) Uani 1 1 d . . . . .
O2 O 0.1752(5) 1.1860(5) 0.59436(10) 0.0758(9) Uani 1 1 d . . . . .
O3A O 0.3028(18) 0.7969(18) 0.4939(2) 0.066(3) Uani 0.540(13) 1 d D U P A 1
O3B O 0.3608(19) 0.8706(19) 0.4936(3) 0.059(3) Uani 0.460(13) 1 d D U P A 2
OW1 O 0.6369(6) 1.0081(7) 0.64720(9) 0.0907(12) Uani 1 1 d G . . . .
HW1A H 0.696377 1.026060 0.622865 0.136 Uiso 1 1 d DG U . . .
HW1B H 0.662790 0.938118 0.662286 0.136 Uiso 1 1 d DG U . . .
OW2 O 0.1209(7) 0.8408(7) 0.42709(11) 0.0960(14) Uani 1 1 d G . . . .
HW2A H 0.160436 0.955904 0.428709 0.144 Uiso 1 1 d G U . . .
HW2B H 0.162758 0.808305 0.449089 0.144 Uiso 1 1 d G U . . .
N1A N 0.3272(17) 0.6088(12) 0.6196(4) 0.065(3) Uani 0.540(13) 1 d D U P A 1
H1AA H 0.362721 0.581213 0.644232 0.078 Uiso 0.540(13) 1 calc R U P A 1
H1AB H 0.217564 0.519637 0.613487 0.078 Uiso 0.540(13) 1 calc R U P A 1
N1B N 0.399(2) 0.6542(17) 0.6253(5) 0.065(3) Uani 0.460(13) 1 d D U P A 2
H1BA H 0.512894 0.703989 0.633774 0.078 Uiso 0.460(13) 1 calc R U P A 2
H1BB H 0.332953 0.562238 0.642916 0.078 Uiso 0.460(13) 1 calc R U P A 2
N2 N 0.2892(4) 0.8521(5) 0.56629(8) 0.0530(8) Uani 1 1 d D . . . .
N3 N -0.2395(4) 0.5559(4) 0.64183(8) 0.0522(7) Uani 1 1 d . . . . .
N4 N -0.1732(5) 0.5216(4) 0.57500(8) 0.0533(8) Uani 1 1 d . . . . .
H4 H -0.167667 0.469742 0.551517 0.064 Uiso 1 1 calc R U . . .
C1A C 0.4504(18) 0.624(3) 0.5836(4) 0.057(3) Uani 0.540(13) 1 d D U P A 1
H1AC H 0.473293 0.524754 0.585312 0.068 Uiso 0.540(13) 1 calc R U P A 1
H1AD H 0.563735 0.734438 0.586882 0.068 Uiso 0.540(13) 1 calc R U P A 1
C1B C 0.381(3) 0.590(3) 0.5794(5) 0.064(4) Uani 0.460(13) 1 d D U P A 2
H1BC H 0.254837 0.521472 0.572130 0.077 Uiso 0.460(13) 1 calc R U P A 2
H1BD H 0.429520 0.510006 0.577490 0.077 Uiso 0.460(13) 1 calc R U P A 2
C2A C 0.3692(14) 0.6221(14) 0.5397(2) 0.054(2) Uani 0.540(13) 1 d D U P A 1
H2AA H 0.263326 0.505571 0.535608 0.064 Uiso 0.540(13) 1 calc R U P A 1
H2AB H 0.454381 0.636735 0.517096 0.064 Uiso 0.540(13) 1 calc R U P A 1
C2B C 0.4736(16) 0.7363(17) 0.5465(2) 0.053(3) Uani 0.460(13) 1 d D U P A 2
H2BA H 0.496888 0.685801 0.520654 0.063 Uiso 0.460(13) 1 calc R U P A 2
H2BB H 0.588566 0.824813 0.558382 0.063 Uiso 0.460(13) 1 calc R U P A 2
C3A C 0.3169(15) 0.7661(15) 0.5336(2) 0.053(3) Uani 0.540(13) 1 d D U P A 1
C3B C 0.3732(17) 0.831(2) 0.5325(2) 0.055(4) Uani 0.460(13) 1 d D U P A 2
C4 C 0.2276(5) 1.0767(5) 0.59603(10) 0.0500(8) Uani 1 1 d . . . . .
C5 C 0.2036(5) 0.9574(5) 0.55687(9) 0.0453(7) Uani 1 1 d . . . . .
H5 H 0.263449 1.034207 0.531595 0.054 Uiso 1 1 calc R U . . .
C6 C 0.0051(5) 0.8371(5) 0.54589(9) 0.0433(7) Uani 1 1 d . . . . .
H6A H -0.048236 0.911765 0.541253 0.052 Uiso 1 1 calc R U . . .
H6B H -0.004808 0.774594 0.518750 0.052 Uiso 1 1 calc R U . . .
C7 C -0.0987(5) 0.7020(5) 0.58064(9) 0.0425(7) Uani 1 1 d . . . . .
C8 C -0.1428(5) 0.7209(5) 0.62242(10) 0.0473(8) Uani 1 1 d . . . . .
H8 H -0.111831 0.829599 0.635748 0.057 Uiso 1 1 calc R U . . .
C9 C -0.2566(6) 0.4382(5) 0.61204(10) 0.0581(9) Uani 1 1 d . . . . .
H9 H -0.317761 0.314736 0.616087 0.070 Uiso 1 1 calc R U . . .

loop_
_atom_site_aniso_label
_atom_site_aniso_U_11
_atom_site_aniso_U_22
_atom_site_aniso_U_33
_atom_site_aniso_U_23
_atom_site_aniso_U_13
_atom_site_aniso_U_12
Cu1 0.0654(3) 0.0800(4) 0.0225(2) 0.0133(2) 0.01140(19) 0.0449(3)
O1 0.0632(15) 0.0649(16) 0.0279(11) 0.0073(10) 0.0039(10) 0.0279(14)
O2 0.108(3) 0.0670(18) 0.0649(16) -0.0105(15) -0.0151(17) 0.0529(19)
O3A 0.085(8) 0.115(9) 0.025(3) 0.024(4) 0.024(3) 0.070(7)
O3B 0.074(7) 0.097(8) 0.027(3) 0.024(4) 0.026(3) 0.059(7)
OW1 0.126(3) 0.154(4) 0.0478(14) 0.0139(19) 0.0148(17) 0.111(3)
OW2 0.148(4) 0.135(4) 0.0617(18) -0.026(2) -0.029(2) 0.113(3)
N1A 0.081(8) 0.105(6) 0.031(4) 0.010(4) 0.002(5) 0.063(6)
N1B 0.074(8) 0.124(8) 0.032(5) 0.017(5) 0.004(5) 0.074(7)
N2 0.0618(17) 0.090(2) 0.0250(11) 0.0132(12) 0.0133(11) 0.0512(17)
N3 0.0661(18) 0.0501(16) 0.0269(12) -0.0031(11) 0.0123(12) 0.0189(14)
N4 0.084(2) 0.0576(17) 0.0216(11) -0.0053(11) 0.0063(13) 0.0377(17)
C1A 0.081(8) 0.069(8) 0.039(4) -0.009(4) -0.011(5) 0.052(8)
C1B 0.093(12) 0.069(11) 0.052(8) 0.011(6) 0.013(7) 0.056(12)
C2A 0.069(5) 0.069(5) 0.036(3) -0.004(3) 0.003(3) 0.044(5)
C2B 0.060(6) 0.077(7) 0.035(4) -0.002(4) 0.010(4) 0.044(6)
C3A 0.055(6) 0.094(8) 0.026(3) 0.026(3) 0.029(3) 0.050(7)
C3B 0.049(7) 0.091(10) 0.034(5) 0.021(4) 0.020(4) 0.043(7)
C4 0.0528(19) 0.0508(18) 0.0365(16) 0.0089(13) 0.0068(14) 0.0184(16)
C5 0.0534(19) 0.061(2) 0.0252(13) 0.0117(13) 0.0081(12) 0.0311(16)
C6 0.0573(19) 0.063(2) 0.0214(12) 0.0042(13) 0.0052(12) 0.0386(17)
C7 0.0522(18) 0.0526(19) 0.0254(12) 0.0013(12) 0.0043(12) 0.0284(16)
C8 0.0553(19) 0.0487(18) 0.0288(14) -0.0035(13) 0.0090(13) 0.0192(16)
C9 0.086(3) 0.048(2) 0.0298(14) -0.0011(14) 0.0106(16) 0.0254(19)

loop_
_atom_type_symbol
_atom_type_description
_atom_type_scat_dispersion_real
_atom_type_scat_dispersion_imag
_atom_type_scat_source
C C 0.0181 0.0091 'International Tables Vol C Tables 4.2.6.8 and 6.1.1.4'
H H 0.0000 0.0000 'International Tables Vol C Tables 4.2.6.8 and 6.1.1.4'
Cu Cu -1.9646 0.5888 'International Tables Vol C Tables 4.2.6.8 and 6.1.1.4'
N N 0.0311 0.0180 'International Tables Vol C Tables 4.2.6.8 and 6.1.1.4'
O O 0.0492 0.0322 'International Tables Vol C Tables 4.2.6.8 and 6.1.1.4'

loop_
_geom_angle_atom_site_label_1
_geom_angle_atom_site_label_2
_geom_angle_atom_site_label_3
_geom_angle
_geom_angle_site_symmetry_1
_geom_angle_site_symmetry_3
_geom_angle_publ_flag
O1 Cu1 N1A 172.6(4) . . ?
O1 Cu1 N1B 165.3(5) . . ?
O1 Cu1 N3 88.45(12) . 6_556 ?
N2 Cu1 O1 82.72(11) . . ?
N2 Cu1 N1A 89.9(4) . . ?
N2 Cu1 N1B 96.1(4) . . ?
N2 Cu1 N3 155.80(13) . 6_556 ?
N3 Cu1 N1A 98.2(4) 6_556 . ?
N3 Cu1 N1B 97.9(4) 6_556 . ?
C4 O1 Cu1 113.3(2) . . ?
HW1A OW1 HW1B 104.1 . . ?
HW2A OW2 HW2B 109.3 . . ?
Cu1 N1A H1AA 108.9 . . ?
Cu1 N1A H1AB 108.9 . . ?
H1AA N1A H1AB 107.7 . . ?
C1A N1A Cu1 113.3(12) . . ?
C1A N1A H1AA 108.9 . . ?
C1A N1A H1AB 108.9 . . ?
Cu1 N1B H1BA 109.8 . . ?
Cu1 N1B H1BB 109.8 . . ?
H1BA N1B H1BB 108.3 . . ?
C1B N1B Cu1 109.3(12) . . ?
C1B N1B H1BA 109.8 . . ?
C1B N1B H1BB 109.8 . . ?
C3A N2 Cu1 129.3(4) . . ?
C3A N2 C5 119.0(4) . . ?
C3B N2 Cu1 131.5(4) . . ?
C3B N2 C5 114.3(4) . . ?
C5 N2 Cu1 111.18(19) . . ?
C8 N3 Cu1 124.3(2) . 6_556 ?
C9 N3 Cu1 129.6(3) . 6_556 ?
C9 N3 C8 106.0(3) . . ?
C7 N4 H4 125.5 . . ?
C9 N4 H4 125.5 . . ?
C9 N4 C7 108.9(3) . . ?
N1A C1A H1AC 109.6 . . ?
N1A C1A H1AD 109.6 . . ?
N1A C1A C2A 110.5(11) . . ?
H1AC C1A H1AD 108.1 . . ?
C2A C1A H1AC 109.6 . . ?
C2A C1A H1AD 109.6 . . ?
N1B C1B H1BC 108.7 . . ?
N1B C1B H1BD 108.7 . . ?
N1B C1B C2B 114.2(19) . . ?
H1BC C1B H1BD 107.6 . . ?
C2B C1B H1BC 108.7 . . ?
C2B C1B H1BD 108.7 . . ?
C1A C2A H2AA 108.5 . . ?
C1A C2A H2AB 108.5 . . ?
C1A C2A C3A 115.1(10) . . ?
H2AA C2A H2AB 107.5 . . ?
C3A C2A H2AA 108.5 . . ?
C3A C2A H2AB 108.5 . . ?
C1B C2B H2BA 108.3 . . ?
C1B C2B H2BB 108.3 . . ?
C1B C2B C3B 115.9(11) . . ?
H2BA C2B H2BB 107.4 . . ?
C3B C2B H2BA 108.3 . . ?
C3B C2B H2BB 108.3 . . ?
O3A C3A N2 122.7(9) . . ?
O3A C3A C2A 112.9(8) . . ?
N2 C3A C2A 124.4(6) . . ?
O3B C3B N2 125.3(10) . . ?
O3B C3B C2B 124.0(9) . . ?
N2 C3B C2B 110.5(6) . . ?
O1 C4 C5 117.2(3) . . ?
O2 C4 O1 122.4(3) . . ?
O2 C4 C5 120.3(3) . . ?
N2 C5 C4 108.9(3) . . ?
N2 C5 H5 108.5 . . ?
N2 C5 C6 111.3(3) . . ?
C4 C5 H5 108.5 . . ?
C4 C5 C6 111.0(3) . . ?
C6 C5 H5 108.5 . . ?
C5 C6 H6A 108.8 . . ?
C5 C6 H6B 108.8 . . ?
H6A C6 H6B 107.7 . . ?
C7 C6 C5 113.7(3) . . ?
C7 C6 H6A 108.8 . . ?
C7 C6 H6B 108.8 . . ?
N4 C7 C6 123.7(3) . . ?
N4 C7 C8 104.7(3) . . ?
C8 C7 C6 131.6(3) . . ?
N3 C8 H8 125.0 . . ?
C7 C8 N3 110.0(3) . . ?
C7 C8 H8 125.0 . . ?
N3 C9 N4 110.4(3) . . ?
N3 C9 H9 124.8 . . ?
N4 C9 H9 124.8 . . ?

loop_
_geom_bond_atom_site_label_1
_geom_bond_atom_site_label_2
_geom_bond_distance
_geom_bond_site_symmetry_2
_geom_bond_publ_flag
Cu1 O1 1.978(3) . ?
Cu1 N1A 2.017(6) . ?
Cu1 N1B 2.012(6) . ?
Cu1 N2 1.948(2) . ?
Cu1 N3 1.998(2) 6_556 ?
O1 C4 1.277(4) . ?
O2 C4 1.233(5) . ?
O3A C3A 1.261(6) . ?
O3B C3B 1.255(6) . ?
OW1 HW1A 0.8726 . ?
OW1 HW1B 0.8720 . ?
OW2 HW2A 0.8741 . ?
OW2 HW2B 0.8733 . ?
N1A H1AA 0.8900 . ?
N1A H1AB 0.8900 . ?
N1A C1A 1.487(8) . ?
N1B H1BA 0.8900 . ?
N1B H1BB 0.8900 . ?
N1B C1B 1.487(8) . ?
N2 C3A 1.337(6) . ?
N2 C3B 1.325(6) . ?
N2 C5 1.456(4) . ?
N3 C8 1.372(5) . ?
N3 C9 1.316(5) . ?
N4 H4 0.8600 . ?
N4 C7 1.364(5) . ?
N4 C9 1.341(4) . ?
C1A H1AC 0.9700 . ?
C1A H1AD 0.9700 . ?
C1A C2A 1.511(17) . ?
C1B H1BC 0.9700 . ?
C1B H1BD 0.9700 . ?
C1B C2B 1.49(3) . ?
C2A H2AA 0.9700 . ?
C2A H2AB 0.9700 . ?
C2A C3A 1.529(8) . ?
C2B H2BA 0.9700 . ?
C2B H2BB 0.9700 . ?
C2B C3B 1.521(8) . ?
C4 C5 1.523(5) . ?
C5 H5 0.9800 . ?
C5 C6 1.530(5) . ?
C6 H6A 0.9700 . ?
C6 H6B 0.9700 . ?
C6 C7 1.498(5) . ?
C7 C8 1.366(4) . ?
C8 H8 0.9300 . ?
C9 H9 0.9300 . ?

loop_
_geom_hbond_atom_site_label_D
_geom_hbond_atom_site_label_H
_geom_hbond_atom_site_label_A
_geom_hbond_distance_DH
_geom_hbond_distance_HA
_geom_hbond_distance_DA
_geom_hbond_angle_DHA
_geom_hbond_site_symmetry_A
_geom_hbond_publ_flag
OW1 HW1A OW2 0.87 1.88 2.737(5) 166.7 4_566 yes
OW2 HW2A O2 0.87 1.92 2.726(6) 151.9 4_466 yes
OW2 HW2B O3A 0.87 1.86 2.714(10) 165.3 . yes
OW2 HW2B O3B 0.87 2.03 2.820(12) 149.1 . yes
N4 H4 O3A 0.86 1.91 2.753(12) 165.7 4_456 yes
N4 H4 O3B 0.86 1.79 2.645(14) 171.6 4_456 yes

loop_
_geom_torsion_atom_site_label_1
_geom_torsion_atom_site_label_2
_geom_torsion_atom_site_label_3
_geom_torsion_atom_site_label_4
_geom_torsion
_geom_torsion_site_symmetry_1
_geom_torsion_site_symmetry_2
_geom_torsion_site_symmetry_3
_geom_torsion_site_symmetry_4
_geom_torsion_publ_flag
Cu1 O1 C4 O2 165.6(3) . . . . ?
Cu1 O1 C4 C5 -13.9(4) . . . . ?
Cu1 N1A C1A C2A -73.5(17) . . . . ?
Cu1 N1B C1B C2B 54.1(19) . . . . ?
Cu1 N2 C3A O3A -176.1(8) . . . . ?
Cu1 N2 C3A C2A 3.7(14) . . . . ?
Cu1 N2 C3B O3B -169.3(9) . . . . ?
Cu1 N2 C3B C2B 16.3(15) . . . . ?
Cu1 N2 C5 C4 21.3(3) . . . . ?
Cu1 N2 C5 C6 -101.4(3) . . . . ?
Cu1 N3 C8 C7 175.1(3) 6_556 . . . ?
Cu1 N3 C9 N4 -175.1(3) 6_556 . . . ?
O1 C4 C5 N2 -4.9(4) . . . . ?
O1 C4 C5 C6 118.1(3) . . . . ?
O2 C4 C5 N2 175.5(4) . . . . ?
O2 C4 C5 C6 -61.5(4) . . . . ?
N1A C1A C2A C3A 56.1(18) . . . . ?
N1B C1B C2B C3B -80.7(18) . . . . ?
N2 C5 C6 C7 55.8(3) . . . . ?
N4 C7 C8 N3 0.9(4) . . . . ?
C1A C2A C3A O3A 159.5(11) . . . . ?
C1A C2A C3A N2 -20.3(15) . . . . ?
C1B C2B C3B O3B -136.4(14) . . . . ?
C1B C2B C3B N2 38.1(15) . . . . ?
C3A N2 C5 C4 -166.4(7) . . . . ?
C3A N2 C5 C6 70.8(7) . . . . ?
C3B N2 C5 C4 -141.2(8) . . . . ?
C3B N2 C5 C6 96.0(8) . . . . ?
C4 C5 C6 C7 -65.8(4) . . . . ?
C5 N2 C3A O3A 13.3(13) . . . . ?
C5 N2 C3A C2A -167.0(8) . . . . ?
C5 N2 C3B O3B -11.2(16) . . . . ?
C5 N2 C3B C2B 174.4(7) . . . . ?
C5 C6 C7 N4 -113.8(4) . . . . ?
C5 C6 C7 C8 66.8(5) . . . . ?
C6 C7 C8 N3 -179.6(4) . . . . ?
C7 N4 C9 N3 -0.2(5) . . . . ?
C8 N3 C9 N4 0.8(5) . . . . ?
C9 N3 C8 C7 -1.0(5) . . . . ?
C9 N4 C7 C6 -179.9(4) . . . . ?
C9 N4 C7 C8 -0.4(4) . . . . ?
